data_7025626
loop_
_publ_author_name
'Chen, Hongxia'
'Liu, Peng'
'Yao, Haisheng'
'Zhang, Yong'
'Yao, Yingming'
'Shen, Qi'

_publ_section_title
;
 Controlled synthesis of mononuclear or binuclear aryloxo ytterbium
 complexes supported by beta-diketiminate ligand and their activity for
 polymerization of epsilon-caprolactone and L-lactide.
;
_journal_issue 29
_journal_name_full 'Dalton transactions (Cambridge, England : 2003)'
_journal_page_first 6877
_journal_page_last 6885
_journal_paper_doi 10.1039/c002385j
_journal_volume 39
_journal_year 2010
_chemical_formula_moiety 'C45 H66 Cl N2 O2 Yb'
_chemical_formula_sum 'C45 H66 Cl N2 O2 Yb'
_chemical_formula_weight 875.49
_chemical_name_systematic
;
?
;
_space_group_IT_number 14
_symmetry_cell_setting monoclinic
_symmetry_Int_Tables_number 14
_symmetry_space_group_name_Hall '-P 2yn'
_symmetry_space_group_name_H-M 'P 1 21/n 1'
_atom_sites_solution_hydrogens geom
_atom_sites_solution_primary direct
_atom_sites_solution_secondary difmap
_audit_creation_method SHELXL-97
_cell_angle_alpha 90.00
_cell_angle_beta 91.7730(10)
_cell_angle_gamma 90.00
_cell_formula_units_Z 4
_cell_length_a 12.6102(5)
_cell_length_b 17.6489(7)
_cell_length_c 19.9833(9)
_cell_measurement_reflns_used 18808
_cell_measurement_temperature 223(2)
_cell_measurement_theta_max 27.5
_cell_measurement_theta_min 3.0
_cell_volume 4445.3(3)
_computing_cell_refinement CrystalClear
_computing_data_collection CrystalClear
_computing_data_reduction CrystalStructure
_computing_structure_refinement 'SHELXL-97 (Sheldrick, 1997)'
_computing_structure_solution 'SHELXS-97 (Sheldrick, 1990)'
_diffrn_ambient_temperature 223(2)
_diffrn_detector_area_resol_mean 14.63
_diffrn_measured_fraction_theta_full 0.994
_diffrn_measured_fraction_theta_max 0.994
_diffrn_measurement_device_type 'Rigaku Saturn'
_diffrn_measurement_method \w
_diffrn_radiation_monochromator graphite
_diffrn_radiation_source 'fine-focus sealed tube'
_diffrn_radiation_type MoK\a
_diffrn_radiation_wavelength 0.71075
_diffrn_reflns_av_R_equivalents 0.0344
_diffrn_reflns_av_sigmaI/netI 0.0500
_diffrn_reflns_limit_h_max 13
_diffrn_reflns_limit_h_min -16
_diffrn_reflns_limit_k_max 19
_diffrn_reflns_limit_k_min -22
_diffrn_reflns_limit_l_max 22
_diffrn_reflns_limit_l_min -25
_diffrn_reflns_number 25238
_diffrn_reflns_theta_full 27.49
_diffrn_reflns_theta_max 27.49
_diffrn_reflns_theta_min 3.01
_exptl_absorpt_coefficient_mu 2.199
_exptl_absorpt_correction_T_max 0.673
_exptl_absorpt_correction_T_min 0.370
_exptl_absorpt_correction_type multi-scan
_exptl_absorpt_process_details 'Jacobson, R. (1998) Private communication'
_exptl_crystal_colour yellow
_exptl_crystal_density_diffrn 1.308
_exptl_crystal_density_method 'not measured'
_exptl_crystal_description block
_exptl_crystal_F_000 1812
_exptl_crystal_size_max 0.70
_exptl_crystal_size_mid 0.40
_exptl_crystal_size_min 0.18
_refine_diff_density_max 0.946
_refine_diff_density_min -1.031
_refine_diff_density_rms 0.091
_refine_ls_extinction_method none
_refine_ls_goodness_of_fit_ref 1.091
_refine_ls_hydrogen_treatment constr
_refine_ls_matrix_type full
_refine_ls_number_parameters 475
_refine_ls_number_reflns 10138
_refine_ls_number_restraints 0
_refine_ls_restrained_S_all 1.091
_refine_ls_R_factor_all 0.0503
_refine_ls_R_factor_gt 0.0409
_refine_ls_shift/su_max 0.001
_refine_ls_shift/su_mean 0.000
_refine_ls_structure_factor_coef Fsqd
_refine_ls_weighting_details 'calc w=1/[\s^2^(Fo^2^)+(0.0332P)^2^+0.0000P] where P=(Fo^2^+2Fc^2^)/3'
_refine_ls_weighting_scheme calc
_refine_ls_wR_factor_gt 0.0771
_refine_ls_wR_factor_ref 0.0818
_reflns_number_gt 8753
_reflns_number_total 10138
_reflns_threshold_expression >2sigma(I)
_cod_data_source_file c002385j.txt
_cod_data_source_block complex1
_cod_original_sg_symbol_H-M 'P 21/n'
_cod_database_code 7025626

loop_
_symmetry_equiv_pos_as_xyz
'x, y, z'
'-x+1/2, y+1/2, -z+1/2'
'-x, -y, -z'
'x-1/2, -y-1/2, z-1/2'

loop_
_atom_site_label
_atom_site_type_symbol
_atom_site_fract_x
_atom_site_fract_y
_atom_site_fract_z
_atom_site_U_iso_or_equiv
_atom_site_adp_type
_atom_site_occupancy
_atom_site_symmetry_multiplicity
_atom_site_calc_flag
_atom_site_refinement_flags
Yb1 Yb 0.587355(11) 0.670978(7) 0.412327(7) 0.02856(6) Uani 1 1 d .
Cl1 Cl 0.43571(8) 0.58764(6) 0.44130(5) 0.0517(2) Uani 1 1 d .
O1 O 0.72743(18) 0.62106(13) 0.39054(11) 0.0369(5) Uani 1 1 d .
O2 O 0.6215(2) 0.66568(12) 0.52743(12) 0.0400(6) Uani 1 1 d .
N1 N 0.5134(2) 0.69522(15) 0.30734(13) 0.0309(6) Uani 1 1 d .
N2 N 0.5890(2) 0.80079(15) 0.41664(13) 0.0314(6) Uani 1 1 d .
C1 C 0.5101(4) 0.7582(2) 0.19633(17) 0.0509(10) Uani 1 1 d .
H1A H 0.4582 0.7192 0.1855 0.076 Uiso 1 1 calc R
H1B H 0.5736 0.7494 0.1712 0.076 Uiso 1 1 calc R
H1C H 0.4809 0.8075 0.1847 0.076 Uiso 1 1 calc R
C2 C 0.5379(3) 0.7559(2) 0.27086(16) 0.0362(8) Uani 1 1 d .
C3 C 0.5851(3) 0.82180(18) 0.29686(17) 0.0361(8) Uani 1 1 d .
H3 H 0.6104 0.8555 0.2646 0.043 Uiso 1 1 calc R
C4 C 0.6006(3) 0.84535(19) 0.36261(17) 0.0357(8) Uani 1 1 d .
C5 C 0.6283(3) 0.92857(19) 0.3724(2) 0.0512(10) Uani 1 1 d .
H5A H 0.5886 0.9489 0.4092 0.077 Uiso 1 1 calc R
H5B H 0.6102 0.9564 0.3318 0.077 Uiso 1 1 calc R
H5C H 0.7037 0.9335 0.3826 0.077 Uiso 1 1 calc R
C6 C 0.4429(3) 0.63912(19) 0.27729(16) 0.0343(8) Uani 1 1 d .
C7 C 0.4834(3) 0.57578(19) 0.24359(17) 0.0375(8) Uani 1 1 d .
C8 C 0.4122(3) 0.5218(2) 0.21874(18) 0.0473(9) Uani 1 1 d .
H8 H 0.4381 0.4797 0.1955 0.057 Uiso 1 1 calc R
C9 C 0.3046(3) 0.5284(2) 0.22735(19) 0.0490(10) Uani 1 1 d .
H9 H 0.2580 0.4906 0.2111 0.059 Uiso 1 1 calc R
C10 C 0.2660(3) 0.5909(2) 0.25989(19) 0.0475(10) Uani 1 1 d .
H10 H 0.1925 0.5955 0.2654 0.057 Uiso 1 1 calc R
C11 C 0.3328(3) 0.6472(2) 0.28465(18) 0.0399(8) Uani 1 1 d .
C12 C 0.6003(3) 0.5651(2) 0.23198(19) 0.0463(9) Uani 1 1 d .
H12 H 0.6388 0.6082 0.2532 0.056 Uiso 1 1 calc R
C13 C 0.6237(4) 0.5657(3) 0.1571(2) 0.0719(14) Uani 1 1 d .
H13A H 0.5907 0.5220 0.1356 0.108 Uiso 1 1 calc R
H13B H 0.6998 0.5638 0.1515 0.108 Uiso 1 1 calc R
H13C H 0.5954 0.6117 0.1368 0.108 Uiso 1 1 calc R
C14 C 0.6418(3) 0.4924(2) 0.2646(2) 0.0584(11) Uani 1 1 d .
H14A H 0.6272 0.4932 0.3120 0.088 Uiso 1 1 calc R
H14B H 0.7177 0.4886 0.2589 0.088 Uiso 1 1 calc R
H14C H 0.6067 0.4491 0.2438 0.088 Uiso 1 1 calc R
C15 C 0.2858(3) 0.7168(2) 0.3177(2) 0.0491(10) Uani 1 1 d .
H15 H 0.3447 0.7453 0.3399 0.059 Uiso 1 1 calc R
C16 C 0.2059(4) 0.6969(3) 0.3709(2) 0.0632(12) Uani 1 1 d .
H16A H 0.1475 0.6686 0.3504 0.095 Uiso 1 1 calc R
H16B H 0.1791 0.7431 0.3904 0.095 Uiso 1 1 calc R
H16C H 0.2404 0.6664 0.4055 0.095 Uiso 1 1 calc R
C17 C 0.2336(4) 0.7684(3) 0.2648(3) 0.0838(16) Uani 1 1 d .
H17A H 0.2859 0.7837 0.2329 0.126 Uiso 1 1 calc R
H17B H 0.2053 0.8130 0.2863 0.126 Uiso 1 1 calc R
H17C H 0.1765 0.7413 0.2416 0.126 Uiso 1 1 calc R
C18 C 0.5892(3) 0.83665(17) 0.48168(17) 0.0366(8) Uani 1 1 d .
C19 C 0.4911(3) 0.85318(19) 0.50998(18) 0.0425(9) Uani 1 1 d .
C20 C 0.4923(4) 0.8866(2) 0.5735(2) 0.0523(11) Uani 1 1 d .
H20 H 0.4277 0.8995 0.5928 0.063 Uiso 1 1 calc R
C21 C 0.5860(4) 0.9009(2) 0.6083(2) 0.0594(12) Uani 1 1 d .
H21 H 0.5847 0.9226 0.6513 0.071 Uiso 1 1 calc R
C22 C 0.6809(4) 0.8838(2) 0.5809(2) 0.0557(11) Uani 1 1 d .
H22 H 0.7443 0.8939 0.6053 0.067 Uiso 1 1 calc R
C23 C 0.6858(3) 0.8515(2) 0.51666(18) 0.0438(9) Uani 1 1 d .
C24 C 0.3865(3) 0.8356(2) 0.4742(2) 0.0479(10) Uani 1 1 d .
H24 H 0.3974 0.7887 0.4482 0.057 Uiso 1 1 calc R
C25 C 0.2962(4) 0.8197(3) 0.5213(2) 0.0705(14) Uani 1 1 d .
H25A H 0.3174 0.7799 0.5524 0.106 Uiso 1 1 calc R
H25B H 0.2338 0.8037 0.4955 0.106 Uiso 1 1 calc R
H25C H 0.2801 0.8654 0.5461 0.106 Uiso 1 1 calc R
C26 C 0.3528(4) 0.8970(3) 0.4240(3) 0.0822(16) Uani 1 1 d .
H26A H 0.3444 0.9448 0.4472 0.123 Uiso 1 1 calc R
H26B H 0.2859 0.8828 0.4022 0.123 Uiso 1 1 calc R
H26C H 0.4066 0.9023 0.3906 0.123 Uiso 1 1 calc R
C27 C 0.7937(3) 0.8353(2) 0.4885(2) 0.0526(11) Uani 1 1 d .
H27 H 0.7830 0.8191 0.4414 0.063 Uiso 1 1 calc R
C28 C 0.8506(4) 0.7715(3) 0.5266(3) 0.0849(16) Uani 1 1 d .
H28A H 0.8596 0.7854 0.5734 0.127 Uiso 1 1 calc R
H28B H 0.9196 0.7631 0.5077 0.127 Uiso 1 1 calc R
H28C H 0.8088 0.7255 0.5228 0.127 Uiso 1 1 calc R
C29 C 0.8649(4) 0.9053(3) 0.4898(3) 0.0831(16) Uani 1 1 d .
H29A H 0.8262 0.9480 0.4706 0.125 Uiso 1 1 calc R
H29B H 0.9273 0.8955 0.4640 0.125 Uiso 1 1 calc R
H29C H 0.8864 0.9169 0.5357 0.125 Uiso 1 1 calc R
C30 C 0.8128(3) 0.5906(2) 0.36139(17) 0.0352(8) Uani 1 1 d .
C31 C 0.8654(3) 0.6311(2) 0.31207(18) 0.0396(8) Uani 1 1 d .
C32 C 0.9510(3) 0.5971(2) 0.2816(2) 0.0492(10) Uani 1 1 d .
H32 H 0.9863 0.6238 0.2482 0.059 Uiso 1 1 calc R
C33 C 0.9854(3) 0.5257(2) 0.2987(2) 0.0533(11) Uani 1 1 d .
H33 H 1.0430 0.5036 0.2772 0.064 Uiso 1 1 calc R
C34 C 0.9343(3) 0.4869(2) 0.3482(2) 0.0489(10) Uani 1 1 d .
H34 H 0.9592 0.4386 0.3607 0.059 Uiso 1 1 calc R
C35 C 0.8472(3) 0.5166(2) 0.38020(18) 0.0391(8) Uani 1 1 d .
C36 C 0.8328(3) 0.7114(2) 0.2940(2) 0.0477(10) Uani 1 1 d .
H36 H 0.7613 0.7200 0.3116 0.057 Uiso 1 1 calc R
C37 C 0.8267(4) 0.7267(3) 0.2192(2) 0.0739(14) Uani 1 1 d .
H37A H 0.8978 0.7282 0.2020 0.111 Uiso 1 1 calc R
H37B H 0.7920 0.7750 0.2109 0.111 Uiso 1 1 calc R
H37C H 0.7865 0.6867 0.1968 0.111 Uiso 1 1 calc R
C38 C 0.9081(4) 0.7685(2) 0.3279(2) 0.0659(13) Uani 1 1 d .
H38A H 0.9146 0.7575 0.3754 0.099 Uiso 1 1 calc R
H38B H 0.8801 0.8193 0.3216 0.099 Uiso 1 1 calc R
H38C H 0.9773 0.7651 0.3083 0.099 Uiso 1 1 calc R
C39 C 0.7924(3) 0.4713(2) 0.43318(19) 0.0442(9) Uani 1 1 d .
H39 H 0.7242 0.4967 0.4419 0.053 Uiso 1 1 calc R
C40 C 0.7672(4) 0.3899(2) 0.4109(3) 0.0665(14) Uani 1 1 d .
H40A H 0.7273 0.3908 0.3686 0.100 Uiso 1 1 calc R
H40B H 0.7255 0.3651 0.4445 0.100 Uiso 1 1 calc R
H40C H 0.8329 0.3623 0.4055 0.100 Uiso 1 1 calc R
C41 C 0.8576(3) 0.4708(3) 0.4986(2) 0.0658(13) Uani 1 1 d .
H41A H 0.9192 0.4384 0.4939 0.099 Uiso 1 1 calc R
H41B H 0.8146 0.4516 0.5343 0.099 Uiso 1 1 calc R
H41C H 0.8807 0.5219 0.5093 0.099 Uiso 1 1 calc R
C42 C 0.5492(4) 0.6865(2) 0.5799(2) 0.0587(12) Uani 1 1 d .
H42A H 0.4767 0.6920 0.5615 0.070 Uiso 1 1 calc R
H42B H 0.5710 0.7344 0.6009 0.070 Uiso 1 1 calc R
C43 C 0.5552(5) 0.6233(3) 0.6296(2) 0.0798(17) Uani 1 1 d .
H43A H 0.5427 0.6418 0.6749 0.096 Uiso 1 1 calc R
H43B H 0.5033 0.5836 0.6183 0.096 Uiso 1 1 calc R
C44 C 0.6658(5) 0.5945(3) 0.6242(2) 0.0813(17) Uani 1 1 d .
H44A H 0.6724 0.5423 0.6403 0.098 Uiso 1 1 calc R
H44B H 0.7168 0.6267 0.6490 0.098 Uiso 1 1 calc R
C45 C 0.6811(4) 0.5993(2) 0.5500(2) 0.0543(11) Uani 1 1 d .
H45A H 0.7564 0.6049 0.5405 0.065 Uiso 1 1 calc R
H45B H 0.6540 0.5535 0.5276 0.065 Uiso 1 1 calc R

loop_
_atom_site_aniso_label
_atom_site_aniso_U_11
_atom_site_aniso_U_22
_atom_site_aniso_U_33
_atom_site_aniso_U_23
_atom_site_aniso_U_13
_atom_site_aniso_U_12
Yb1 0.03307(9) 0.02751(9) 0.02526(9) 0.00175(5) 0.00343(6) 0.00029(6)
Cl1 0.0487(6) 0.0577(6) 0.0484(6) 0.0164(5) -0.0042(4) -0.0185(5)
O1 0.0342(12) 0.0423(13) 0.0345(13) 0.0036(10) 0.0069(10) 0.0017(11)
O2 0.0578(16) 0.0356(13) 0.0265(13) 0.0046(10) 0.0015(12) -0.0012(11)
N1 0.0344(15) 0.0335(14) 0.0248(14) 0.0005(12) 0.0010(12) -0.0007(13)
N2 0.0417(17) 0.0254(14) 0.0275(15) 0.0000(11) 0.0046(13) -0.0008(12)
C1 0.074(3) 0.048(2) 0.030(2) 0.0081(17) -0.0031(19) -0.013(2)
C2 0.040(2) 0.0413(19) 0.0275(18) 0.0051(15) 0.0033(15) -0.0001(17)
C3 0.042(2) 0.0368(19) 0.0302(18) 0.0061(14) 0.0064(16) -0.0054(16)
C4 0.040(2) 0.0340(18) 0.0336(19) 0.0030(15) 0.0044(16) -0.0009(16)
C5 0.075(3) 0.0300(19) 0.049(2) 0.0109(17) -0.002(2) -0.0092(19)
C6 0.0400(19) 0.0363(18) 0.0264(17) 0.0057(14) -0.0038(15) -0.0046(16)
C7 0.046(2) 0.0380(19) 0.0289(18) 0.0007(15) 0.0000(16) -0.0054(17)
C8 0.061(3) 0.045(2) 0.035(2) -0.0069(17) -0.0039(18) -0.004(2)
C9 0.052(2) 0.050(2) 0.044(2) 0.0022(18) -0.0155(19) -0.014(2)
C10 0.043(2) 0.058(2) 0.041(2) 0.0044(19) -0.0112(18) -0.0061(19)
C11 0.041(2) 0.043(2) 0.035(2) 0.0050(16) -0.0054(16) -0.0023(17)
C12 0.051(2) 0.045(2) 0.043(2) -0.0154(17) 0.0057(18) -0.0015(19)
C13 0.085(3) 0.080(3) 0.052(3) -0.009(2) 0.027(3) -0.005(3)
C14 0.060(3) 0.051(2) 0.064(3) -0.012(2) -0.002(2) 0.004(2)
C15 0.039(2) 0.050(2) 0.057(3) 0.0012(19) -0.0045(19) 0.0047(19)
C16 0.061(3) 0.071(3) 0.058(3) 0.000(2) 0.006(2) 0.010(2)
C17 0.088(4) 0.076(3) 0.089(4) 0.027(3) 0.013(3) 0.029(3)
C18 0.058(2) 0.0236(17) 0.0284(18) 0.0028(13) 0.0042(17) -0.0062(16)
C19 0.065(3) 0.0247(17) 0.038(2) 0.0000(15) 0.0068(19) -0.0025(18)
C20 0.077(3) 0.036(2) 0.045(2) -0.0077(17) 0.015(2) -0.004(2)
C21 0.094(4) 0.049(2) 0.036(2) -0.0108(19) 0.011(2) -0.018(2)
C22 0.081(3) 0.050(2) 0.036(2) -0.0019(18) -0.004(2) -0.020(2)
C23 0.062(3) 0.0354(19) 0.034(2) 0.0017(16) -0.0036(18) -0.0128(19)
C24 0.057(3) 0.045(2) 0.042(2) -0.0013(17) 0.010(2) 0.0042(19)
C25 0.063(3) 0.082(3) 0.068(3) -0.005(3) 0.019(3) -0.011(3)
C26 0.075(3) 0.080(4) 0.091(4) 0.032(3) 0.000(3) 0.008(3)
C27 0.052(3) 0.064(3) 0.041(2) 0.0022(19) -0.0076(19) -0.009(2)
C28 0.063(3) 0.084(4) 0.107(5) 0.024(3) -0.015(3) -0.006(3)
C29 0.069(3) 0.098(4) 0.083(4) 0.017(3) 0.002(3) -0.027(3)
C30 0.0291(17) 0.0410(19) 0.0358(19) -0.0022(15) 0.0038(15) -0.0036(16)
C31 0.0350(19) 0.043(2) 0.041(2) 0.0011(16) 0.0036(16) -0.0017(17)
C32 0.042(2) 0.056(2) 0.050(2) -0.0016(19) 0.0171(19) -0.005(2)
C33 0.045(2) 0.050(2) 0.067(3) -0.010(2) 0.022(2) 0.002(2)
C34 0.039(2) 0.044(2) 0.064(3) -0.0071(19) 0.0098(19) 0.0037(18)
C35 0.0349(19) 0.0387(19) 0.044(2) -0.0037(16) 0.0039(16) -0.0049(17)
C36 0.038(2) 0.054(2) 0.052(2) 0.0118(19) 0.0109(18) 0.0029(19)
C37 0.089(4) 0.073(3) 0.060(3) 0.022(2) 0.009(3) -0.005(3)
C38 0.074(3) 0.048(3) 0.076(3) -0.002(2) 0.003(3) 0.004(2)
C39 0.039(2) 0.042(2) 0.052(2) 0.0058(18) 0.0074(18) 0.0030(17)
C40 0.064(3) 0.038(2) 0.099(4) 0.001(2) 0.023(3) -0.002(2)
C41 0.057(3) 0.078(3) 0.062(3) 0.023(2) 0.001(2) 0.008(2)
C42 0.084(3) 0.053(2) 0.041(2) -0.0017(19) 0.018(2) 0.003(2)
C43 0.138(5) 0.057(3) 0.046(3) 0.006(2) 0.039(3) 0.002(3)
C44 0.153(6) 0.049(3) 0.040(3) 0.005(2) -0.021(3) 0.011(3)
C45 0.078(3) 0.042(2) 0.043(2) 0.0051(18) -0.003(2) 0.005(2)

loop_
_atom_type_symbol
_atom_type_description
_atom_type_scat_dispersion_real
_atom_type_scat_dispersion_imag
_atom_type_scat_source
C C 0.0033 0.0016 'International Tables Vol C Tables 4.2.6.8 and 6.1.1.4'
H H 0.0000 0.0000 'International Tables Vol C Tables 4.2.6.8 and 6.1.1.4'
N N 0.0061 0.0033 'International Tables Vol C Tables 4.2.6.8 and 6.1.1.4'
O O 0.0106 0.0060 'International Tables Vol C Tables 4.2.6.8 and 6.1.1.4'
Yb Yb -0.3850 5.5486 'International Tables Vol C Tables 4.2.6.8 and 6.1.1.4'
Cl Cl 0.1484 0.1585 'International Tables Vol C Tables 4.2.6.8 and 6.1.1.4'

loop_
_geom_angle_atom_site_label_1
_geom_angle_atom_site_label_2
_geom_angle_atom_site_label_3
_geom_angle
O1 Yb1 N2 115.72(9)
O1 Yb1 N1 102.41(9)
N2 Yb1 N1 81.49(9)
O1 Yb1 O2 93.38(9)
N2 Yb1 O2 90.10(8)
N1 Yb1 O2 164.10(9)
O1 Yb1 Cl1 118.13(7)
N2 Yb1 Cl1 125.92(7)
N1 Yb1 Cl1 91.66(7)
O2 Yb1 Cl1 82.33(7)
C30 O1 Yb1 166.8(2)
C45 O2 C42 107.9(3)
C45 O2 Yb1 114.6(2)
C42 O2 Yb1 126.9(3)
C2 N1 C6 118.1(3)
C2 N1 Yb1 123.3(2)
C6 N1 Yb1 118.38(19)
C4 N2 C18 117.9(3)
C4 N2 Yb1 123.7(2)
C18 N2 Yb1 118.10(19)
C2 C1 H1A 109.5
C2 C1 H1B 109.5
H1A C1 H1B 109.5
C2 C1 H1C 109.5
H1A C1 H1C 109.5
H1B C1 H1C 109.5
N1 C2 C3 124.5(3)
N1 C2 C1 120.3(3)
C3 C2 C1 115.1(3)
C4 C3 C2 130.3(3)
C4 C3 H3 114.8
C2 C3 H3 114.8
N2 C4 C3 124.7(3)
N2 C4 C5 119.4(3)
C3 C4 C5 115.9(3)
C4 C5 H5A 109.5
C4 C5 H5B 109.5
H5A C5 H5B 109.5
C4 C5 H5C 109.5
H5A C5 H5C 109.5
H5B C5 H5C 109.5
C11 C6 C7 120.2(3)
C11 C6 N1 118.8(3)
C7 C6 N1 121.0(3)
C8 C7 C6 118.4(3)
C8 C7 C12 118.8(3)
C6 C7 C12 122.8(3)
C9 C8 C7 121.6(4)
C9 C8 H8 119.2
C7 C8 H8 119.2
C10 C9 C8 119.4(4)
C10 C9 H9 120.3
C8 C9 H9 120.3
C9 C10 C11 121.6(4)
C9 C10 H10 119.2
C11 C10 H10 119.2
C10 C11 C6 118.7(3)
C10 C11 C15 119.5(3)
C6 C11 C15 121.7(3)
C7 C12 C14 111.2(3)
C7 C12 C13 111.5(4)
C14 C12 C13 110.4(3)
C7 C12 H12 107.8
C14 C12 H12 107.8
C13 C12 H12 107.8
C12 C13 H13A 109.5
C12 C13 H13B 109.5
H13A C13 H13B 109.5
C12 C13 H13C 109.5
H13A C13 H13C 109.5
H13B C13 H13C 109.5
C12 C14 H14A 109.5
C12 C14 H14B 109.5
H14A C14 H14B 109.5
C12 C14 H14C 109.5
H14A C14 H14C 109.5
H14B C14 H14C 109.5
C11 C15 C16 113.0(3)
C11 C15 C17 110.2(4)
C16 C15 C17 109.8(4)
C11 C15 H15 107.9
C16 C15 H15 107.9
C17 C15 H15 107.9
C15 C16 H16A 109.5
C15 C16 H16B 109.5
H16A C16 H16B 109.5
C15 C16 H16C 109.5
H16A C16 H16C 109.5
H16B C16 H16C 109.5
C15 C17 H17A 109.5
C15 C17 H17B 109.5
H17A C17 H17B 109.5
C15 C17 H17C 109.5
H17A C17 H17C 109.5
H17B C17 H17C 109.5
C19 C18 C23 121.3(3)
C19 C18 N2 118.4(3)
C23 C18 N2 120.3(3)
C20 C19 C18 117.8(4)
C20 C19 C24 120.0(4)
C18 C19 C24 122.2(3)
C21 C20 C19 121.5(4)
C21 C20 H20 119.3
C19 C20 H20 119.3
C22 C21 C20 120.4(4)
C22 C21 H21 119.8
C20 C21 H21 119.8
C21 C22 C23 121.3(4)
C21 C22 H22 119.4
C23 C22 H22 119.4
C22 C23 C18 117.8(4)
C22 C23 C27 118.7(4)
C18 C23 C27 123.6(3)
C19 C24 C25 113.7(4)
C19 C24 C26 112.7(4)
C25 C24 C26 109.7(4)
C19 C24 H24 106.7
C25 C24 H24 106.7
C26 C24 H24 106.7
C24 C25 H25A 109.5
C24 C25 H25B 109.5
H25A C25 H25B 109.5
C24 C25 H25C 109.5
H25A C25 H25C 109.5
H25B C25 H25C 109.5
C24 C26 H26A 109.5
C24 C26 H26B 109.5
H26A C26 H26B 109.5
C24 C26 H26C 109.5
H26A C26 H26C 109.5
H26B C26 H26C 109.5
C23 C27 C28 111.6(4)
C23 C27 C29 112.0(4)
C28 C27 C29 108.7(4)
C23 C27 H27 108.1
C28 C27 H27 108.1
C29 C27 H27 108.1
C27 C28 H28A 109.5
C27 C28 H28B 109.5
H28A C28 H28B 109.5
C27 C28 H28C 109.5
H28A C28 H28C 109.5
H28B C28 H28C 109.5
C27 C29 H29A 109.5
C27 C29 H29B 109.5
H29A C29 H29B 109.5
C27 C29 H29C 109.5
H29A C29 H29C 109.5
H29B C29 H29C 109.5
O1 C30 C31 120.1(3)
O1 C30 C35 119.5(3)
C31 C30 C35 120.4(3)
C32 C31 C30 118.6(3)
C32 C31 C36 120.5(3)
C30 C31 C36 120.9(3)
C33 C32 C31 122.0(4)
C33 C32 H32 119.0
C31 C32 H32 119.0
C32 C33 C34 118.9(3)
C32 C33 H33 120.5
C34 C33 H33 120.5
C33 C34 C35 122.4(4)
C33 C34 H34 118.8
C35 C34 H34 118.8
C34 C35 C30 117.6(3)
C34 C35 C39 120.6(3)
C30 C35 C39 121.8(3)
C31 C36 C37 113.9(3)
C31 C36 C38 110.6(3)
C37 C36 C38 109.3(4)
C31 C36 H36 107.6
C37 C36 H36 107.6
C38 C36 H36 107.6
C36 C37 H37A 109.5
C36 C37 H37B 109.5
H37A C37 H37B 109.5
C36 C37 H37C 109.5
H37A C37 H37C 109.5
H37B C37 H37C 109.5
C36 C38 H38A 109.5
C36 C38 H38B 109.5
H38A C38 H38B 109.5
C36 C38 H38C 109.5
H38A C38 H38C 109.5
H38B C38 H38C 109.5
C35 C39 C41 111.0(3)
C35 C39 C40 112.8(3)
C41 C39 C40 110.1(3)
C35 C39 H39 107.6
C41 C39 H39 107.6
C40 C39 H39 107.6
C39 C40 H40A 109.5
C39 C40 H40B 109.5
H40A C40 H40B 109.5
C39 C40 H40C 109.5
H40A C40 H40C 109.5
H40B C40 H40C 109.5
C39 C41 H41A 109.5
C39 C41 H41B 109.5
H41A C41 H41B 109.5
C39 C41 H41C 109.5
H41A C41 H41C 109.5
H41B C41 H41C 109.5
O2 C42 C43 105.7(3)
O2 C42 H42A 110.6
C43 C42 H42A 110.6
O2 C42 H42B 110.6
C43 C42 H42B 110.6
H42A C42 H42B 108.7
C44 C43 C42 103.5(4)
C44 C43 H43A 111.1
C42 C43 H43A 111.1
C44 C43 H43B 111.1
C42 C43 H43B 111.1
H43A C43 H43B 109.0
C43 C44 C45 101.7(4)
C43 C44 H44A 111.4
C45 C44 H44A 111.4
C43 C44 H44B 111.4
C45 C44 H44B 111.4
H44A C44 H44B 109.3
O2 C45 C44 105.7(3)
O2 C45 H45A 110.6
C44 C45 H45A 110.6
O2 C45 H45B 110.6
C44 C45 H45B 110.6
H45A C45 H45B 108.7

loop_
_geom_bond_atom_site_label_1
_geom_bond_atom_site_label_2
_geom_bond_distance
Yb1 O1 2.033(2)
Yb1 N2 2.293(3)
Yb1 N1 2.310(3)
Yb1 O2 2.329(2)
Yb1 Cl1 2.4948(9)
O1 C30 1.351(4)
O2 C45 1.457(4)
O2 C42 1.458(4)
N1 C2 1.338(4)
N1 C6 1.448(4)
N2 C4 1.347(4)
N2 C18 1.446(4)
C1 C2 1.520(5)
C1 H1A 0.9700
C1 H1B 0.9700
C1 H1C 0.9700
C2 C3 1.399(5)
C3 C4 1.386(5)
C3 H3 0.9400
C4 C5 1.521(5)
C5 H5A 0.9700
C5 H5B 0.9700
C5 H5C 0.9700
C6 C11 1.408(5)
C6 C7 1.409(5)
C7 C8 1.390(5)
C7 C12 1.512(5)
C8 C9 1.378(5)
C8 H8 0.9400
C9 C10 1.377(5)
C9 H9 0.9400
C10 C11 1.385(5)
C10 H10 0.9400
C11 C15 1.522(5)
C12 C14 1.526(5)
C12 C13 1.534(5)
C12 H12 0.9900
C13 H13A 0.9700
C13 H13B 0.9700
C13 H13C 0.9700
C14 H14A 0.9700
C14 H14B 0.9700
C14 H14C 0.9700
C15 C16 1.527(6)
C15 C17 1.530(6)
C15 H15 0.9900
C16 H16A 0.9700
C16 H16B 0.9700
C16 H16C 0.9700
C17 H17A 0.9700
C17 H17B 0.9700
C17 H17C 0.9700
C18 C19 1.407(5)
C18 C23 1.410(5)
C19 C20 1.399(5)
C19 C24 1.512(6)
C20 C21 1.376(6)
C20 H20 0.9400
C21 C22 1.366(6)
C21 H21 0.9400
C22 C23 1.408(5)
C22 H22 0.9400
C23 C27 1.515(6)
C24 C25 1.526(6)
C24 C26 1.528(6)
C24 H24 0.9900
C25 H25A 0.9700
C25 H25B 0.9700
C25 H25C 0.9700
C26 H26A 0.9700
C26 H26B 0.9700
C26 H26C 0.9700
C27 C28 1.525(6)
C27 C29 1.528(6)
C27 H27 0.9900
C28 H28A 0.9700
C28 H28B 0.9700
C28 H28C 0.9700
C29 H29A 0.9700
C29 H29B 0.9700
C29 H29C 0.9700
C30 C31 1.401(5)
C30 C35 1.423(5)
C31 C32 1.392(5)
C31 C36 1.516(5)
C32 C33 1.373(5)
C32 H32 0.9400
C33 C34 1.378(5)
C33 H33 0.9400
C34 C35 1.390(5)
C34 H34 0.9400
C35 C39 1.511(5)
C36 C37 1.520(6)
C36 C38 1.529(6)
C36 H36 0.9900
C37 H37A 0.9700
C37 H37B 0.9700
C37 H37C 0.9700
C38 H38A 0.9700
C38 H38B 0.9700
C38 H38C 0.9700
C39 C41 1.523(6)
C39 C40 1.535(5)
C39 H39 0.9900
C40 H40A 0.9700
C40 H40B 0.9700
C40 H40C 0.9700
C41 H41A 0.9700
C41 H41B 0.9700
C41 H41C 0.9700
C42 C43 1.493(6)
C42 H42A 0.9800
C42 H42B 0.9800
C43 C44 1.491(7)
C43 H43A 0.9800
C43 H43B 0.9800
C44 C45 1.502(6)
C44 H44A 0.9800
C44 H44B 0.9800
C45 H45A 0.9800
C45 H45B 0.9800

loop_
_geom_torsion_atom_site_label_1
_geom_torsion_atom_site_label_2
_geom_torsion_atom_site_label_3
_geom_torsion_atom_site_label_4
_geom_torsion
N2 Yb1 O1 C30 -85.8(10)
N1 Yb1 O1 C30 0.7(10)
O2 Yb1 O1 C30 -177.5(10)
Cl1 Yb1 O1 C30 99.4(9)
O1 Yb1 O2 C45 -34.3(3)
N2 Yb1 O2 C45 -150.0(3)
N1 Yb1 O2 C45 152.2(3)
Cl1 Yb1 O2 C45 83.7(2)
O1 Yb1 O2 C42 -174.3(3)
N2 Yb1 O2 C42 69.9(3)
N1 Yb1 O2 C42 12.2(5)
Cl1 Yb1 O2 C42 -56.3(3)
O1 Yb1 N1 C2 -82.6(3)
N2 Yb1 N1 C2 32.0(3)
O2 Yb1 N1 C2 90.8(4)
Cl1 Yb1 N1 C2 158.1(2)
O1 Yb1 N1 C6 92.6(2)
N2 Yb1 N1 C6 -152.8(2)
O2 Yb1 N1 C6 -94.1(4)
Cl1 Yb1 N1 C6 -26.7(2)
O1 Yb1 N2 C4 68.4(3)
N1 Yb1 N2 C4 -31.3(3)
O2 Yb1 N2 C4 162.2(3)
Cl1 Yb1 N2 C4 -117.2(2)
O1 Yb1 N2 C18 -104.6(2)
N1 Yb1 N2 C18 155.6(3)
O2 Yb1 N2 C18 -10.8(2)
Cl1 Yb1 N2 C18 69.8(3)
C6 N1 C2 C3 165.6(3)
Yb1 N1 C2 C3 -19.2(5)
C6 N1 C2 C1 -11.6(5)
Yb1 N1 C2 C1 163.6(3)
N1 C2 C3 C4 -12.0(6)
C1 C2 C3 C4 165.3(4)
C18 N2 C4 C3 -169.1(4)
Yb1 N2 C4 C3 17.8(5)
C18 N2 C4 C5 8.3(5)
Yb1 N2 C4 C5 -164.7(3)
C2 C3 C4 N2 12.9(6)
C2 C3 C4 C5 -164.6(4)
C2 N1 C6 C11 -89.6(4)
Yb1 N1 C6 C11 95.0(3)
C2 N1 C6 C7 93.0(4)
Yb1 N1 C6 C7 -82.4(3)
C11 C6 C7 C8 -0.6(5)
N1 C6 C7 C8 176.7(3)
C11 C6 C7 C12 177.8(3)
N1 C6 C7 C12 -4.8(5)
C6 C7 C8 C9 -1.1(5)
C12 C7 C8 C9 -179.6(4)
C7 C8 C9 C10 1.6(6)
C8 C9 C10 C11 -0.4(6)
C9 C10 C11 C6 -1.3(5)
C9 C10 C11 C15 177.5(4)
C7 C6 C11 C10 1.8(5)
N1 C6 C11 C10 -175.6(3)
C7 C6 C11 C15 -177.0(3)
N1 C6 C11 C15 5.6(5)
C8 C7 C12 C14 -61.5(4)
C6 C7 C12 C14 120.0(4)
C8 C7 C12 C13 62.2(5)
C6 C7 C12 C13 -116.2(4)
C10 C11 C15 C16 49.8(5)
C6 C11 C15 C16 -131.4(4)
C10 C11 C15 C17 -73.4(5)
C6 C11 C15 C17 105.4(4)
C4 N2 C18 C19 97.2(4)
Yb1 N2 C18 C19 -89.4(3)
C4 N2 C18 C23 -85.5(4)
Yb1 N2 C18 C23 88.0(3)
C23 C18 C19 C20 1.5(5)
N2 C18 C19 C20 178.8(3)
C23 C18 C19 C24 -178.1(3)
N2 C18 C19 C24 -0.8(5)
C18 C19 C20 C21 -1.9(6)
C24 C19 C20 C21 177.7(4)
C19 C20 C21 C22 1.1(6)
C20 C21 C22 C23 0.1(6)
C21 C22 C23 C18 -0.5(6)
C21 C22 C23 C27 178.9(4)
C19 C18 C23 C22 -0.4(5)
N2 C18 C23 C22 -177.6(3)
C19 C18 C23 C27 -179.6(3)
N2 C18 C23 C27 3.1(5)
C20 C19 C24 C25 -28.6(5)
C18 C19 C24 C25 151.0(4)
C20 C19 C24 C26 97.1(4)
C18 C19 C24 C26 -83.2(5)
C22 C23 C27 C28 68.5(5)
C18 C23 C27 C28 -112.2(4)
C22 C23 C27 C29 -53.7(5)
C18 C23 C27 C29 125.6(4)
Yb1 O1 C30 C31 50.7(11)
Yb1 O1 C30 C35 -128.0(9)
O1 C30 C31 C32 -178.0(3)
C35 C30 C31 C32 0.7(5)
O1 C30 C31 C36 4.4(5)
C35 C30 C31 C36 -177.0(3)
C30 C31 C32 C33 -0.5(6)
C36 C31 C32 C33 177.2(4)
C31 C32 C33 C34 -0.7(7)
C32 C33 C34 C35 1.7(6)
C33 C34 C35 C30 -1.5(6)
C33 C34 C35 C39 178.8(4)
O1 C30 C35 C34 179.0(3)
C31 C30 C35 C34 0.3(5)
O1 C30 C35 C39 -1.3(5)
C31 C30 C35 C39 180.0(3)
C32 C31 C36 C37 46.4(5)
C30 C31 C36 C37 -136.0(4)
C32 C31 C36 C38 -77.2(5)
C30 C31 C36 C38 100.4(4)
C34 C35 C39 C41 75.4(5)
C30 C35 C39 C41 -104.3(4)
C34 C35 C39 C40 -48.7(5)
C30 C35 C39 C40 131.6(4)
C45 O2 C42 C43 -8.8(5)
Yb1 O2 C42 C43 133.3(3)
O2 C42 C43 C44 30.3(5)
C42 C43 C44 C45 -39.1(5)
C42 O2 C45 C44 -16.0(5)
Yb1 O2 C45 C44 -163.3(3)
C43 C44 C45 O2 34.2(5)
